data_1570193
loop_
_publ_author_name
'Appiarius, Yannik'
'M&#xed;guez-Lago, Sandra'
'Puylaert, Pim'
'Wolf, Noah'
'Kumar, Sourabh'
'Molkenthin, Martin'
'Miguel, Delia'
'Neudecker, Tim'
'Jur&#xed;&#x10d;ek, Michal'
'Campa&#xf1;a, Araceli G'
'Staubitz, Anne'

_publ_section_title
;
 Boosting quantum yields and circularly polarized luminescence of penta-
 and hexahelicenes by doping with two BN-groups.
;
_journal_issue 2
_journal_name_full 'Chemical science'
_journal_page_first 466
_journal_page_last 476
_journal_paper_doi 10.1039/d3sc02685j
_journal_volume 15
_journal_year 2024
_chemical_formula_moiety 'C44 H36'
_chemical_formula_sum 'C44 H36'
_chemical_formula_weight 564.73
_space_group_crystal_system monoclinic
_space_group_IT_number 15
_space_group_name_Hall '-C 2yc'
_space_group_name_H-M_alt 'C 1 2/c 1'
_atom_sites_solution_hydrogens geom
_audit_creation_date 2022-07-26
_audit_creation_method
;
Olex2 1.5
(compiled 2021.08.20 svn.r13c46975 for OlexSys, GUI svn.r6396)
;
_audit_update_record
;
2022-07-26 deposited with the CCDC.	2023-10-23 downloaded from the CCDC.
;
_cell_angle_alpha 90
_cell_angle_beta 92.9530(10)
_cell_angle_gamma 90
_cell_formula_units_Z 8
_cell_length_a 29.1349(9)
_cell_length_b 13.8389(5)
_cell_length_c 14.8881(6)
_cell_measurement_reflns_used 9956
_cell_measurement_temperature 100.00
_cell_measurement_theta_max 30.51
_cell_measurement_theta_min 2.19
_cell_volume 5994.8(4)
_computing_cell_refinement 'SAINT V8.40A (Bruker, 2019)'
_computing_data_reduction 'SAINT V8.40A (Bruker, 2019)'
_computing_molecular_graphics 'Olex2 1.5 (Dolomanov et al., 2009)'
_computing_publication_material 'Olex2 1.5 (Dolomanov et al., 2009)'
_computing_structure_refinement 'SHELXL 2018/3 (Sheldrick, 2015)'
_computing_structure_solution 'SHELXT  (Sheldrick, 2015)'
_diffrn_ambient_temperature 100.00
_diffrn_measured_fraction_theta_full 0.999
_diffrn_measured_fraction_theta_max 0.996
_diffrn_measurement_device_type 'Bruker APEX-II CCD'
_diffrn_measurement_method '\f and \w scans'
_diffrn_radiation_type MoK\a
_diffrn_radiation_wavelength 0.71073
_diffrn_reflns_av_R_equivalents 0.0535
_diffrn_reflns_av_unetI/netI 0.0400
_diffrn_reflns_Laue_measured_fraction_full 0.999
_diffrn_reflns_Laue_measured_fraction_max 0.996
_diffrn_reflns_limit_h_max 41
_diffrn_reflns_limit_h_min -37
_diffrn_reflns_limit_k_max 19
_diffrn_reflns_limit_k_min -19
_diffrn_reflns_limit_l_max 21
_diffrn_reflns_limit_l_min -19
_diffrn_reflns_number 55111
_diffrn_reflns_point_group_measured_fraction_full 0.999
_diffrn_reflns_point_group_measured_fraction_max 0.996
_diffrn_reflns_theta_full 25.242
_diffrn_reflns_theta_max 30.559
_diffrn_reflns_theta_min 2.564
_diffrn_source_current 1.0
_diffrn_source_power 0.05
_diffrn_source_voltage 50.0
_diffrn_standards_number 0
_exptl_absorpt_coefficient_mu 0.071
_exptl_absorpt_correction_T_max 0.7461
_exptl_absorpt_correction_T_min 0.7146
_exptl_absorpt_correction_type none
_exptl_absorpt_process_details
;
SADABS-2016/2 (Bruker,2016/2) was used for absorption correction.
wR2(int) was 0.1309 before and 0.0602 after correction.
The Ratio of minimum to maximum transmission is 0.9578.
The \l/2 correction factor is Not present.
;
_exptl_crystal_colour 'clear colourless'
_exptl_crystal_colour_lustre clear
_exptl_crystal_colour_primary colourless
_exptl_crystal_density_diffrn 1.251
_exptl_crystal_description block
_exptl_crystal_F_000 2400
_exptl_crystal_size_max 0.453
_exptl_crystal_size_mid 0.375
_exptl_crystal_size_min 0.174
_refine_diff_density_max 0.395
_refine_diff_density_min -0.267
_refine_diff_density_rms 0.057
_refine_ls_extinction_method none
_refine_ls_goodness_of_fit_ref 1.017
_refine_ls_hydrogen_treatment constr
_refine_ls_matrix_type full
_refine_ls_number_parameters 403
_refine_ls_number_reflns 9154
_refine_ls_number_restraints 0
_refine_ls_restrained_S_all 1.017
_refine_ls_R_factor_all 0.0745
_refine_ls_R_factor_gt 0.0534
_refine_ls_shift/su_max 0.001
_refine_ls_shift/su_mean 0.000
_refine_ls_structure_factor_coef Fsqd
_refine_ls_weighting_details 'w=1/[\s^2^(Fo^2^)+(0.0583P)^2^+7.2854P] where P=(Fo^2^+2Fc^2^)/3'
_refine_ls_weighting_scheme calc
_refine_ls_wR_factor_gt 0.1227
_refine_ls_wR_factor_ref 0.1345
_reflns_Friedel_coverage 0.000
_reflns_number_gt 7139
_reflns_number_total 9154
_reflns_threshold_expression 'I > 2\s(I)'
_cod_data_source_file d3sc02685j3.cif
_cod_data_source_block appiariusy220713_0m
_cod_depositor_comments 'Adding full bibliography for 1570192--1570197.cif.'
_cod_database_code 1570193
_shelx_shelxl_version_number 2018/3
_shelx_space_group_comment
;
The symmetry employed for this shelxl refinement is uniquely defined
by the following loop, which should always be used as a source of
symmetry information in preference to the above space-group names.
They are only intended as comments.
;
_olex2_refinement_description
;
1.a Aromatic/amide H refined with riding coordinates:
 C17(H17), C38(H38), C6(H6), C11(H11), C2(H2), C19(H19), C35(H35), C40(H40),
 C20(H20), C22(H22), C34(H34), C32(H32), C31(H31), C28(H28), C23(H23), C25(H25),
  C29(H29), C26(H26)
1.b Idealised Me refined as rotating group:
 C8(H8A,H8B,H8C), C7(H7A,H7B,H7C), C44(H44A,H44B,H44C), C43(H43A,H43B,H43C),
 C9(H9A,H9B,H9C), C42(H42A,H42B,H42C)
;
_olex2_submission_special_instructions 'No special instructions were received'

loop_
_space_group_symop_operation_xyz
'x, y, z'
'-x, y, -z+1/2'
'x+1/2, y+1/2, z'
'-x+1/2, y+1/2, -z+1/2'
'-x, -y, -z'
'x, -y, z-1/2'
'-x+1/2, -y+1/2, -z'
'x+1/2, -y+1/2, z-1/2'

loop_
_atom_site_label
_atom_site_type_symbol
_atom_site_fract_x
_atom_site_fract_y
_atom_site_fract_z
_atom_site_U_iso_or_equiv
_atom_site_adp_type
_atom_site_occupancy
_atom_site_site_symmetry_order
_atom_site_calc_flag
_atom_site_refinement_flags_posn
_atom_site_refinement_flags_adp
_atom_site_refinement_flags_occupancy
_atom_site_disorder_assembly
_atom_site_disorder_group
C17 C 0.63114(4) 0.35703(9) 0.59327(8) 0.0119(2) Uani 1 1 d . . . . .
H17 H 0.655072 0.331084 0.559586 0.014 Uiso 1 1 calc R U . . .
C12 C 0.63134(4) 0.18085(9) 0.46250(8) 0.0127(2) Uani 1 1 d . . . . .
C16 C 0.60917(4) 0.29606(9) 0.65450(8) 0.0121(2) Uani 1 1 d . . . . .
C38 C 0.65704(4) 0.57365(9) 0.36901(8) 0.0150(2) Uani 1 1 d . . . . .
H38 H 0.649375 0.572102 0.306224 0.018 Uiso 1 1 calc R U . . .
C18 C 0.61898(4) 0.45286(9) 0.58085(8) 0.0125(2) Uani 1 1 d . . . . .
C21 C 0.57434(4) 0.33795(9) 0.70533(8) 0.0146(2) Uani 1 1 d . . . . .
C10 C 0.55038(4) 0.18498(9) 0.40862(8) 0.0137(2) Uani 1 1 d . . . . .
C6 C 0.42661(4) 0.23067(9) 0.46496(8) 0.0162(2) Uani 1 1 d . . . . .
H6 H 0.408689 0.281218 0.488396 0.019 Uiso 1 1 calc R U . . .
C14 C 0.65916(4) 0.14785(9) 0.62641(8) 0.0138(2) Uani 1 1 d . . . . .
C36 C 0.64426(4) 0.51599(9) 0.51864(8) 0.0127(2) Uani 1 1 d . . . . .
C4 C 0.50031(4) 0.17061(9) 0.42286(8) 0.0139(2) Uani 1 1 d . . . . .
C11 C 0.58377(4) 0.17416(9) 0.47764(8) 0.0128(2) Uani 1 1 d . . . . .
H11 H 0.574526 0.161891 0.536835 0.015 Uiso 1 1 calc R U . . .
C37 C 0.63329(4) 0.51404(9) 0.42580(8) 0.0143(2) Uani 1 1 d . . . . .
C5 C 0.47370(4) 0.24482(9) 0.45775(8) 0.0150(2) Uani 1 1 d . . . . .
C2 C 0.43217(4) 0.07086(9) 0.40527(8) 0.0166(2) Uani 1 1 d . . . . .
H2 H 0.418055 0.011602 0.387196 0.020 Uiso 1 1 calc R U . . .
C19 C 0.58255(4) 0.49118(9) 0.62848(9) 0.0159(2) Uani 1 1 d . . . . .
H19 H 0.573106 0.556236 0.618917 0.019 Uiso 1 1 calc R U . . .
C13 C 0.66720(4) 0.15919(9) 0.53172(8) 0.0135(2) Uani 1 1 d . . . . .
C35 C 0.56406(4) 0.20638(10) 0.32098(8) 0.0180(3) Uani 1 1 d . . . . .
H35 H 0.541429 0.216074 0.273589 0.022 Uiso 1 1 calc R U . . .
C30 C 0.71156(4) 0.13749(9) 0.50283(9) 0.0170(2) Uani 1 1 d . . . . .
C1 C 0.40514(4) 0.14447(10) 0.43873(8) 0.0167(2) Uani 1 1 d . . . . .
C40 C 0.70243(4) 0.63603(9) 0.49380(9) 0.0173(2) Uani 1 1 d . . . . .
H40 H 0.726274 0.677235 0.517035 0.021 Uiso 1 1 calc R U . . .
C33 C 0.64412(4) 0.19874(9) 0.37303(8) 0.0156(2) Uani 1 1 d . . . . .
C41 C 0.67921(4) 0.57783(9) 0.55327(8) 0.0158(2) Uani 1 1 d . . . . .
C3 C 0.47939(4) 0.08207(9) 0.39768(8) 0.0152(2) Uani 1 1 d . . . . .
C20 C 0.56081(4) 0.43443(10) 0.68858(9) 0.0167(2) Uani 1 1 d . . . . .
H20 H 0.536025 0.460681 0.719712 0.020 Uiso 1 1 calc R U . . .
C39 C 0.69174(4) 0.63555(9) 0.40155(9) 0.0159(2) Uani 1 1 d . . . . .
C24 C 0.61057(5) 0.15640(10) 0.75641(8) 0.0180(3) Uani 1 1 d . . . . .
C15 C 0.62489(4) 0.19826(9) 0.67562(8) 0.0132(2) Uani 1 1 d . . . . .
C22 C 0.55608(5) 0.28515(11) 0.77812(9) 0.0196(3) Uani 1 1 d . . . . .
H22 H 0.530787 0.310456 0.808355 0.023 Uiso 1 1 calc R U . . .
C34 C 0.60972(5) 0.21319(10) 0.30403(9) 0.0186(3) Uani 1 1 d . . . . .
H34 H 0.618374 0.227879 0.244911 0.022 Uiso 1 1 calc R U . . .
C32 C 0.69150(4) 0.19528(10) 0.35194(9) 0.0188(3) Uani 1 1 d . . . . .
H32 H 0.700514 0.216334 0.294729 0.023 Uiso 1 1 calc R U . . .
C31 C 0.72357(4) 0.16183(10) 0.41389(10) 0.0197(3) Uani 1 1 d . . . . .
H31 H 0.754492 0.154545 0.397691 0.024 Uiso 1 1 calc R U . . .
C8 C 0.50780(5) -0.00170(10) 0.36719(9) 0.0206(3) Uani 1 1 d . . . . .
H8A H 0.527059 0.019615 0.318902 0.031 Uiso 1 1 calc R U . . .
H8B H 0.487393 -0.053686 0.344947 0.031 Uiso 1 1 calc R U . . .
H8C H 0.527404 -0.025473 0.417918 0.031 Uiso 1 1 calc R U . . .
C28 C 0.73085(5) 0.05449(10) 0.64213(10) 0.0231(3) Uani 1 1 d . . . . .
H28 H 0.750490 0.011735 0.676011 0.028 Uiso 1 1 calc R U . . .
C27 C 0.68836(5) 0.08280(9) 0.67642(9) 0.0189(3) Uani 1 1 d . . . . .
C23 C 0.57467(5) 0.19948(11) 0.80397(9) 0.0211(3) Uani 1 1 d . . . . .
H23 H 0.563576 0.167353 0.854904 0.025 Uiso 1 1 calc R U . . .
C25 C 0.63474(5) 0.07512(10) 0.79516(9) 0.0231(3) Uani 1 1 d . . . . .
H25 H 0.623008 0.042063 0.844991 0.028 Uiso 1 1 calc R U . . .
C29 C 0.74375(5) 0.08771(10) 0.56162(10) 0.0217(3) Uani 1 1 d . . . . .
H29 H 0.774321 0.077822 0.544266 0.026 Uiso 1 1 calc R U . . .
C7 C 0.35399(5) 0.13080(11) 0.44632(10) 0.0236(3) Uani 1 1 d . . . . .
H7A H 0.342731 0.176857 0.490077 0.035 Uiso 1 1 calc R U . . .
H7B H 0.347921 0.064749 0.466265 0.035 Uiso 1 1 calc R U . . .
H7C H 0.338182 0.141931 0.387534 0.035 Uiso 1 1 calc R U . . .
C44 C 0.71721(5) 0.69900(10) 0.33787(10) 0.0222(3) Uani 1 1 d . . . . .
H44A H 0.709832 0.678629 0.275750 0.033 Uiso 1 1 calc R U . . .
H44B H 0.750373 0.692985 0.351243 0.033 Uiso 1 1 calc R U . . .
H44C H 0.707904 0.766449 0.345387 0.033 Uiso 1 1 calc R U . . .
C43 C 0.59573(5) 0.44924(11) 0.38701(9) 0.0209(3) Uani 1 1 d . . . . .
H43A H 0.565810 0.479797 0.394302 0.031 Uiso 1 1 calc R U . . .
H43B H 0.596847 0.387075 0.418567 0.031 Uiso 1 1 calc R U . . .
H43C H 0.600115 0.438702 0.322925 0.031 Uiso 1 1 calc R U . . .
C9 C 0.49532(5) 0.33943(10) 0.48740(10) 0.0208(3) Uani 1 1 d . . . . .
H9A H 0.505062 0.374844 0.434653 0.031 Uiso 1 1 calc R U . . .
H9B H 0.522078 0.326765 0.528298 0.031 Uiso 1 1 calc R U . . .
H9C H 0.472857 0.378108 0.518491 0.031 Uiso 1 1 calc R U . . .
C26 C 0.67444(5) 0.04570(10) 0.76027(10) 0.0236(3) Uani 1 1 d . . . . .
H26 H 0.693273 -0.000247 0.792040 0.028 Uiso 1 1 calc R U . . .
C42 C 0.69218(5) 0.58016(11) 0.65277(9) 0.0253(3) Uani 1 1 d . . . . .
H42A H 0.666719 0.607301 0.685148 0.038 Uiso 1 1 calc R U . . .
H42B H 0.719603 0.620349 0.663546 0.038 Uiso 1 1 calc R U . . .
H42C H 0.698619 0.514340 0.674186 0.038 Uiso 1 1 calc R U . . .

loop_
_atom_site_aniso_label
_atom_site_aniso_U_11
_atom_site_aniso_U_22
_atom_site_aniso_U_33
_atom_site_aniso_U_23
_atom_site_aniso_U_13
_atom_site_aniso_U_12
C17 0.0112(5) 0.0137(5) 0.0109(5) -0.0008(4) 0.0011(4) 0.0000(4)
C12 0.0120(5) 0.0119(5) 0.0141(5) -0.0028(4) -0.0001(4) 0.0000(4)
C16 0.0119(5) 0.0139(5) 0.0102(5) -0.0002(4) -0.0011(4) -0.0019(4)
C38 0.0149(5) 0.0165(6) 0.0137(5) 0.0016(4) 0.0008(4) 0.0021(4)
C18 0.0127(5) 0.0135(5) 0.0115(5) -0.0001(4) 0.0006(4) -0.0012(4)
C21 0.0127(5) 0.0187(6) 0.0125(5) -0.0006(4) 0.0013(4) -0.0036(4)
C10 0.0121(5) 0.0153(6) 0.0137(5) -0.0023(4) 0.0000(4) -0.0001(4)
C6 0.0142(6) 0.0173(6) 0.0169(6) 0.0000(5) -0.0005(4) 0.0010(4)
C14 0.0135(5) 0.0100(5) 0.0175(6) 0.0003(4) -0.0040(4) -0.0019(4)
C36 0.0128(5) 0.0107(5) 0.0146(5) 0.0006(4) 0.0023(4) 0.0010(4)
C4 0.0119(5) 0.0183(6) 0.0113(5) 0.0007(4) -0.0023(4) -0.0001(4)
C11 0.0126(5) 0.0137(5) 0.0120(5) -0.0012(4) 0.0005(4) 0.0004(4)
C37 0.0133(5) 0.0137(6) 0.0159(5) 0.0004(4) 0.0001(4) 0.0012(4)
C5 0.0151(6) 0.0157(6) 0.0138(5) -0.0001(4) -0.0019(4) -0.0002(4)
C2 0.0161(6) 0.0165(6) 0.0167(6) 0.0007(5) -0.0030(4) -0.0022(5)
C19 0.0154(6) 0.0149(6) 0.0174(6) -0.0011(5) 0.0010(4) 0.0025(4)
C13 0.0129(5) 0.0097(5) 0.0177(6) -0.0018(4) -0.0015(4) 0.0000(4)
C35 0.0169(6) 0.0239(7) 0.0127(5) -0.0012(5) -0.0024(4) -0.0007(5)
C30 0.0129(6) 0.0128(6) 0.0251(6) -0.0056(5) -0.0015(5) 0.0004(4)
C1 0.0143(6) 0.0199(6) 0.0156(6) 0.0030(5) -0.0019(4) -0.0002(5)
C40 0.0188(6) 0.0128(6) 0.0202(6) 0.0003(5) 0.0010(5) -0.0037(5)
C33 0.0155(6) 0.0159(6) 0.0156(6) -0.0044(5) 0.0030(4) -0.0017(4)
C41 0.0187(6) 0.0129(6) 0.0158(6) 0.0001(4) 0.0006(4) -0.0007(4)
C3 0.0162(6) 0.0165(6) 0.0126(5) -0.0011(4) -0.0027(4) 0.0009(4)
C20 0.0131(5) 0.0210(6) 0.0164(6) -0.0039(5) 0.0042(4) 0.0008(5)
C39 0.0162(6) 0.0129(6) 0.0189(6) 0.0030(5) 0.0042(4) 0.0006(4)
C24 0.0225(6) 0.0172(6) 0.0140(5) 0.0029(5) -0.0032(5) -0.0079(5)
C15 0.0142(5) 0.0127(5) 0.0124(5) 0.0012(4) -0.0030(4) -0.0031(4)
C22 0.0180(6) 0.0263(7) 0.0149(6) -0.0016(5) 0.0050(5) -0.0063(5)
C34 0.0199(6) 0.0237(7) 0.0125(5) -0.0023(5) 0.0026(4) -0.0025(5)
C32 0.0175(6) 0.0197(6) 0.0198(6) -0.0061(5) 0.0067(5) -0.0025(5)
C31 0.0121(6) 0.0200(6) 0.0275(7) -0.0106(5) 0.0051(5) -0.0025(5)
C8 0.0219(6) 0.0189(6) 0.0207(6) -0.0047(5) -0.0010(5) 0.0027(5)
C28 0.0205(6) 0.0144(6) 0.0330(7) -0.0029(5) -0.0112(5) 0.0048(5)
C27 0.0208(6) 0.0112(6) 0.0236(6) -0.0006(5) -0.0094(5) -0.0001(5)
C23 0.0240(7) 0.0253(7) 0.0142(6) 0.0029(5) 0.0028(5) -0.0107(5)
C25 0.0322(7) 0.0180(6) 0.0182(6) 0.0067(5) -0.0063(5) -0.0076(5)
C29 0.0137(6) 0.0170(6) 0.0338(7) -0.0073(5) -0.0048(5) 0.0035(5)
C7 0.0141(6) 0.0252(7) 0.0314(7) 0.0004(6) 0.0007(5) -0.0030(5)
C44 0.0192(6) 0.0201(7) 0.0276(7) 0.0087(5) 0.0033(5) -0.0042(5)
C43 0.0221(6) 0.0239(7) 0.0165(6) 0.0020(5) -0.0023(5) -0.0074(5)
C9 0.0170(6) 0.0175(6) 0.0276(7) -0.0057(5) -0.0012(5) -0.0005(5)
C26 0.0307(7) 0.0129(6) 0.0258(7) 0.0063(5) -0.0119(6) -0.0011(5)
C42 0.0315(8) 0.0279(7) 0.0162(6) -0.0004(5) -0.0023(5) -0.0133(6)

loop_
_atom_type_symbol
_atom_type_description
_atom_type_scat_dispersion_real
_atom_type_scat_dispersion_imag
_atom_type_scat_source
C C 0.0033 0.0016 'International Tables Vol C Tables 4.2.6.8 and 6.1.1.4'
H H 0.0000 0.0000 'International Tables Vol C Tables 4.2.6.8 and 6.1.1.4'

loop_
_exptl_crystal_face_index_h
_exptl_crystal_face_index_k
_exptl_crystal_face_index_l
_exptl_crystal_face_perp_dist
-4.00 2.00 -1.00 0.1670
-4.00 -3.00 4.00 0.1390
-4.00 -1.00 3.00 0.1160
-4.00 3.00 1.00 0.1630
-4.00 -1.00 4.00 0.0950
-4.00 2.00 3.00 0.1290
-4.00 1.00 4.00 0.0910
-3.00 -1.00 0.00 0.1750
-3.00 3.00 -1.00 0.1730
-3.00 -2.00 1.00 0.1810
-3.00 1.00 0.00 0.1590
-3.00 -2.00 2.00 0.1540
-3.00 0.00 4.00 0.0940
-2.00 -4.00 1.00 0.2100
-1.00 0.00 0.00 0.1460
-1.00 -4.00 2.00 0.1900
-1.00 0.00 1.00 0.0870
-1.00 -2.00 3.00 0.1280
0.00 3.00 -1.00 0.1770
0.00 -2.00 1.00 0.1790
1.00 0.00 0.00 0.0380
1.00 4.00 -4.00 0.1490
1.00 1.00 -2.00 0.1060
2.00 4.00 -1.00 0.1340
2.00 3.00 -1.00 0.1220
2.00 3.00 -2.00 0.1120
2.00 0.00 -1.00 0.0090
2.00 0.00 -3.00 0.0410
3.00 3.00 -2.00 0.0970
3.00 3.00 -4.00 0.1010
3.00 -3.00 -2.00 0.0990
4.00 -1.00 0.00 0.0550
4.00 2.00 -1.00 0.0700
4.00 1.00 -1.00 0.0460
4.00 0.00 -1.00 0.0210
4.00 -2.00 -1.00 0.0650
4.00 1.00 -3.00 0.0310
4.00 0.00 -3.00 0.0140
4.00 -1.00 -3.00 0.0330
4.00 -1.00 -4.00 0.0460

loop_
_geom_angle_atom_site_label_1
_geom_angle_atom_site_label_2
_geom_angle_atom_site_label_3
_geom_angle
_geom_angle_site_symmetry_1
_geom_angle_site_symmetry_3
_geom_angle_publ_flag
C16 C17 H17 118.8 . . ?
C18 C17 H17 118.8 . . ?
C18 C17 C16 122.36(11) . . ?
C11 C12 C13 122.94(11) . . ?
C11 C12 C33 117.71(11) . . ?
C33 C12 C13 118.94(11) . . ?
C17 C16 C21 117.26(11) . . ?
C17 C16 C15 122.92(11) . . ?
C21 C16 C15 119.28(11) . . ?
C37 C38 H38 119.1 . . ?
C37 C38 C39 121.88(11) . . ?
C39 C38 H38 119.1 . . ?
C17 C18 C36 120.82(11) . . ?
C17 C18 C19 119.20(11) . . ?
C19 C18 C36 119.97(11) . . ?
C16 C21 C22 119.89(12) . . ?
C20 C21 C16 119.53(11) . . ?
C20 C21 C22 120.36(12) . . ?
C11 C10 C4 122.14(11) . . ?
C11 C10 C35 119.07(11) . . ?
C35 C10 C4 118.74(10) . . ?
C5 C6 H6 119.1 . . ?
C1 C6 H6 119.1 . . ?
C1 C6 C5 121.83(12) . . ?
C15 C14 C13 126.18(11) . . ?
C27 C14 C13 117.08(11) . . ?
C27 C14 C15 116.72(11) . . ?
C37 C36 C18 120.31(11) . . ?
C37 C36 C41 119.77(11) . . ?
C41 C36 C18 119.92(11) . . ?
C5 C4 C10 121.07(11) . . ?
C5 C4 C3 119.67(11) . . ?
C3 C4 C10 119.22(11) . . ?
C12 C11 H11 119.0 . . ?
C10 C11 C12 121.95(11) . . ?
C10 C11 H11 119.0 . . ?
C38 C37 C36 119.49(11) . . ?
C38 C37 C43 119.62(11) . . ?
C36 C37 C43 120.89(11) . . ?
C6 C5 C4 119.35(11) . . ?
C6 C5 C9 119.76(12) . . ?
C4 C5 C9 120.89(11) . . ?
C1 C2 H2 119.2 . . ?
C3 C2 H2 119.2 . . ?
C3 C2 C1 121.66(12) . . ?
C18 C19 H19 120.1 . . ?
C20 C19 C18 119.89(12) . . ?
C20 C19 H19 120.1 . . ?
C14 C13 C12 124.26(11) . . ?
C30 C13 C12 117.42(11) . . ?
C30 C13 C14 117.94(11) . . ?
C10 C35 H35 119.8 . . ?
C34 C35 C10 120.43(11) . . ?
C34 C35 H35 119.8 . . ?
C13 C30 C31 120.21(12) . . ?
C13 C30 C29 119.85(13) . . ?
C29 C30 C31 119.89(12) . . ?
C6 C1 C2 118.15(11) . . ?
C6 C1 C7 121.07(12) . . ?
C2 C1 C7 120.79(12) . . ?
C41 C40 H40 119.0 . . ?
C39 C40 H40 119.0 . . ?
C39 C40 C41 122.08(12) . . ?
C12 C33 C32 120.07(11) . . ?
C34 C33 C12 119.69(11) . . ?
C34 C33 C32 120.09(12) . . ?
C36 C41 C42 120.80(11) . . ?
C40 C41 C36 118.89(11) . . ?
C40 C41 C42 120.30(12) . . ?
C4 C3 C8 120.77(11) . . ?
C2 C3 C4 119.30(12) . . ?
C2 C3 C8 119.86(12) . . ?
C21 C20 H20 119.2 . . ?
C19 C20 C21 121.57(11) . . ?
C19 C20 H20 119.2 . . ?
C38 C39 C44 120.60(12) . . ?
C40 C39 C38 117.87(12) . . ?
C40 C39 C44 121.52(12) . . ?
C15 C24 C23 120.46(12) . . ?
C15 C24 C25 120.17(13) . . ?
C23 C24 C25 119.14(12) . . ?
C14 C15 C16 123.74(11) . . ?
C24 C15 C16 117.36(11) . . ?
C24 C15 C14 118.26(11) . . ?
C21 C22 H22 119.9 . . ?
C23 C22 C21 120.28(12) . . ?
C23 C22 H22 119.9 . . ?
C35 C34 C33 121.06(12) . . ?
C35 C34 H34 119.5 . . ?
C33 C34 H34 119.5 . . ?
C33 C32 H32 120.0 . . ?
C31 C32 C33 119.94(13) . . ?
C31 C32 H32 120.0 . . ?
C30 C31 H31 119.4 . . ?
C32 C31 C30 121.13(12) . . ?
C32 C31 H31 119.4 . . ?
C3 C8 H8A 109.5 . . ?
C3 C8 H8B 109.5 . . ?
C3 C8 H8C 109.5 . . ?
H8A C8 H8B 109.5 . . ?
H8A C8 H8C 109.5 . . ?
H8B C8 H8C 109.5 . . ?
C27 C28 H28 119.6 . . ?
C29 C28 H28 119.6 . . ?
C29 C28 C27 120.79(12) . . ?
C14 C27 C26 119.73(13) . . ?
C28 C27 C14 119.74(13) . . ?
C28 C27 C26 120.54(12) . . ?
C24 C23 H23 119.3 . . ?
C22 C23 C24 121.32(12) . . ?
C22 C23 H23 119.3 . . ?
C24 C25 H25 120.2 . . ?
C26 C25 C24 119.55(13) . . ?
C26 C25 H25 120.2 . . ?
C30 C29 H29 119.9 . . ?
C28 C29 C30 120.19(12) . . ?
C28 C29 H29 119.9 . . ?
C1 C7 H7A 109.5 . . ?
C1 C7 H7B 109.5 . . ?
C1 C7 H7C 109.5 . . ?
H7A C7 H7B 109.5 . . ?
H7A C7 H7C 109.5 . . ?
H7B C7 H7C 109.5 . . ?
C39 C44 H44A 109.5 . . ?
C39 C44 H44B 109.5 . . ?
C39 C44 H44C 109.5 . . ?
H44A C44 H44B 109.5 . . ?
H44A C44 H44C 109.5 . . ?
H44B C44 H44C 109.5 . . ?
C37 C43 H43A 109.5 . . ?
C37 C43 H43B 109.5 . . ?
C37 C43 H43C 109.5 . . ?
H43A C43 H43B 109.5 . . ?
H43A C43 H43C 109.5 . . ?
H43B C43 H43C 109.5 . . ?
C5 C9 H9A 109.5 . . ?
C5 C9 H9B 109.5 . . ?
C5 C9 H9C 109.5 . . ?
H9A C9 H9B 109.5 . . ?
H9A C9 H9C 109.5 . . ?
H9B C9 H9C 109.5 . . ?
C27 C26 H26 119.5 . . ?
C25 C26 C27 120.93(12) . . ?
C25 C26 H26 119.5 . . ?
C41 C42 H42A 109.5 . . ?
C41 C42 H42B 109.5 . . ?
C41 C42 H42C 109.5 . . ?
H42A C42 H42B 109.5 . . ?
H42A C42 H42C 109.5 . . ?
H42B C42 H42C 109.5 . . ?

loop_
_geom_bond_atom_site_label_1
_geom_bond_atom_site_label_2
_geom_bond_distance
_geom_bond_site_symmetry_2
_geom_bond_publ_flag
C17 H17 0.9500 . ?
C17 C16 1.4188(16) . ?
C17 C18 1.3826(17) . ?
C12 C11 1.4184(16) . ?
C12 C13 1.4604(16) . ?
C12 C33 1.4232(17) . ?
C16 C21 1.4205(17) . ?
C16 C15 1.4580(17) . ?
C38 H38 0.9500 . ?
C38 C37 1.3909(18) . ?
C38 C39 1.3929(18) . ?
C18 C36 1.4947(17) . ?
C18 C19 1.4099(17) . ?
C21 C20 1.4107(18) . ?
C21 C22 1.4320(18) . ?
C10 C4 1.4982(17) . ?
C10 C11 1.3863(16) . ?
C10 C35 1.4151(17) . ?
C6 H6 0.9500 . ?
C6 C5 1.3955(17) . ?
C6 C1 1.3934(18) . ?
C14 C13 1.4495(18) . ?
C14 C15 1.4477(18) . ?
C14 C27 1.4224(17) . ?
C36 C37 1.4028(17) . ?
C36 C41 1.4074(17) . ?
C4 C5 1.4024(18) . ?
C4 C3 1.4107(17) . ?
C11 H11 0.9500 . ?
C37 C43 1.5065(17) . ?
C5 C9 1.5090(18) . ?
C2 H2 0.9500 . ?
C2 C1 1.3951(19) . ?
C2 C3 1.3950(18) . ?
C19 H19 0.9500 . ?
C19 C20 1.3702(18) . ?
C13 C30 1.4152(17) . ?
C35 H35 0.9500 . ?
C35 C34 1.3701(18) . ?
C30 C31 1.427(2) . ?
C30 C29 1.4268(18) . ?
C1 C7 1.5121(18) . ?
C40 H40 0.9500 . ?
C40 C41 1.3971(18) . ?
C40 C39 1.3926(18) . ?
C33 C34 1.4120(18) . ?
C33 C32 1.4320(18) . ?
C41 C42 1.5101(18) . ?
C3 C8 1.5078(18) . ?
C20 H20 0.9500 . ?
C39 C44 1.5144(18) . ?
C24 C15 1.4172(17) . ?
C24 C23 1.424(2) . ?
C24 C25 1.4326(19) . ?
C22 H22 0.9500 . ?
C22 C23 1.351(2) . ?
C34 H34 0.9500 . ?
C32 H32 0.9500 . ?
C32 C31 1.360(2) . ?
C31 H31 0.9500 . ?
C8 H8A 0.9800 . ?
C8 H8B 0.9800 . ?
C8 H8C 0.9800 . ?
C28 H28 0.9500 . ?
C28 C27 1.418(2) . ?
C28 C29 1.355(2) . ?
C27 C26 1.428(2) . ?
C23 H23 0.9500 . ?
C25 H25 0.9500 . ?
C25 C26 1.355(2) . ?
C29 H29 0.9500 . ?
C7 H7A 0.9800 . ?
C7 H7B 0.9800 . ?
C7 H7C 0.9800 . ?
C44 H44A 0.9800 . ?
C44 H44B 0.9800 . ?
C44 H44C 0.9800 . ?
C43 H43A 0.9800 . ?
C43 H43B 0.9800 . ?
C43 H43C 0.9800 . ?
C9 H9A 0.9800 . ?
C9 H9B 0.9800 . ?
C9 H9C 0.9800 . ?
C26 H26 0.9500 . ?
C42 H42A 0.9800 . ?
C42 H42B 0.9800 . ?
C42 H42C 0.9800 . ?

loop_
_geom_torsion_atom_site_label_1
_geom_torsion_atom_site_label_2
_geom_torsion_atom_site_label_3
_geom_torsion_atom_site_label_4
_geom_torsion
_geom_torsion_site_symmetry_1
_geom_torsion_site_symmetry_2
_geom_torsion_site_symmetry_3
_geom_torsion_site_symmetry_4
_geom_torsion_publ_flag
C17 C16 C21 C20 4.63(17) . . . . ?
C17 C16 C21 C22 -169.98(11) . . . . ?
C17 C16 C15 C14 -10.53(17) . . . . ?
C17 C16 C15 C24 160.11(11) . . . . ?
C17 C18 C36 C37 82.13(15) . . . . ?
C17 C18 C36 C41 -97.96(14) . . . . ?
C17 C18 C19 C20 2.32(18) . . . . ?
C12 C13 C30 C31 16.83(18) . . . . ?
C12 C13 C30 C29 -160.70(11) . . . . ?
C12 C33 C34 C35 -2.7(2) . . . . ?
C12 C33 C32 C31 9.21(19) . . . . ?
C16 C17 C18 C36 177.36(11) . . . . ?
C16 C17 C18 C19 -1.95(17) . . . . ?
C16 C21 C20 C19 -4.42(18) . . . . ?
C16 C21 C22 C23 6.06(19) . . . . ?
C18 C17 C16 C21 -1.53(17) . . . . ?
C18 C17 C16 C15 -173.04(11) . . . . ?
C18 C36 C37 C38 179.69(11) . . . . ?
C18 C36 C37 C43 0.49(18) . . . . ?
C18 C36 C41 C40 179.88(11) . . . . ?
C18 C36 C41 C42 1.04(19) . . . . ?
C18 C19 C20 C21 0.86(19) . . . . ?
C21 C16 C15 C14 178.12(11) . . . . ?
C21 C16 C15 C24 -11.23(16) . . . . ?
C21 C22 C23 C24 -4.2(2) . . . . ?
C10 C4 C5 C6 176.15(11) . . . . ?
C10 C4 C5 C9 -3.80(18) . . . . ?
C10 C4 C3 C2 -175.74(11) . . . . ?
C10 C4 C3 C8 7.31(17) . . . . ?
C10 C35 C34 C33 0.3(2) . . . . ?
C14 C13 C30 C31 -169.96(11) . . . . ?
C14 C13 C30 C29 12.51(17) . . . . ?
C14 C27 C26 C25 -3.2(2) . . . . ?
C36 C18 C19 C20 -177.00(11) . . . . ?
C4 C10 C11 C12 175.29(11) . . . . ?
C4 C10 C35 C34 -175.33(12) . . . . ?
C11 C12 C13 C14 -12.96(19) . . . . ?
C11 C12 C13 C30 159.78(12) . . . . ?
C11 C12 C33 C34 2.69(18) . . . . ?
C11 C12 C33 C32 -172.89(12) . . . . ?
C11 C10 C4 C5 82.90(16) . . . . ?
C11 C10 C4 C3 -99.39(14) . . . . ?
C11 C10 C35 C34 2.1(2) . . . . ?
C37 C38 C39 C40 0.32(19) . . . . ?
C37 C38 C39 C44 179.52(12) . . . . ?
C37 C36 C41 C40 -0.22(18) . . . . ?
C37 C36 C41 C42 -179.06(12) . . . . ?
C5 C6 C1 C2 0.58(19) . . . . ?
C5 C6 C1 C7 -179.48(12) . . . . ?
C5 C4 C3 C2 2.01(18) . . . . ?
C5 C4 C3 C8 -174.94(12) . . . . ?
C19 C18 C36 C37 -98.56(14) . . . . ?
C19 C18 C36 C41 81.35(15) . . . . ?
C13 C12 C11 C10 -172.99(12) . . . . ?
C13 C12 C33 C34 175.64(12) . . . . ?
C13 C12 C33 C32 0.06(18) . . . . ?
C13 C14 C15 C16 -31.33(18) . . . . ?
C13 C14 C15 C24 158.10(12) . . . . ?
C13 C14 C27 C28 18.35(17) . . . . ?
C13 C14 C27 C26 -160.97(12) . . . . ?
C13 C30 C31 C32 -7.99(19) . . . . ?
C13 C30 C29 C28 5.19(19) . . . . ?
C35 C10 C4 C5 -99.77(14) . . . . ?
C35 C10 C4 C3 77.95(16) . . . . ?
C35 C10 C11 C12 -2.04(19) . . . . ?
C1 C6 C5 C4 0.25(19) . . . . ?
C1 C6 C5 C9 -179.79(12) . . . . ?
C1 C2 C3 C4 -1.18(19) . . . . ?
C1 C2 C3 C8 175.79(12) . . . . ?
C33 C12 C11 C10 -0.34(18) . . . . ?
C33 C12 C13 C14 174.48(11) . . . . ?
C33 C12 C13 C30 -12.78(17) . . . . ?
C33 C32 C31 C30 -5.4(2) . . . . ?
C41 C36 C37 C38 -0.22(18) . . . . ?
C41 C36 C37 C43 -179.42(12) . . . . ?
C41 C40 C39 C38 -0.78(19) . . . . ?
C41 C40 C39 C44 -179.97(12) . . . . ?
C3 C4 C5 C6 -1.56(18) . . . . ?
C3 C4 C5 C9 178.49(11) . . . . ?
C3 C2 C1 C6 -0.11(19) . . . . ?
C3 C2 C1 C7 179.95(12) . . . . ?
C20 C21 C22 C23 -168.51(12) . . . . ?
C39 C38 C37 C36 0.17(19) . . . . ?
C39 C38 C37 C43 179.38(12) . . . . ?
C39 C40 C41 C36 0.73(19) . . . . ?
C39 C40 C41 C42 179.58(13) . . . . ?
C24 C25 C26 C27 -11.2(2) . . . . ?
C15 C16 C21 C20 176.46(11) . . . . ?
C15 C16 C21 C22 1.84(17) . . . . ?
C15 C14 C13 C12 -32.73(19) . . . . ?
C15 C14 C13 C30 154.56(12) . . . . ?
C15 C14 C27 C28 -160.21(12) . . . . ?
C15 C14 C27 C26 20.47(17) . . . . ?
C15 C24 C23 C22 -5.75(19) . . . . ?
C15 C24 C25 C26 7.77(19) . . . . ?
C22 C21 C20 C19 170.17(12) . . . . ?
C34 C33 C32 C31 -166.35(13) . . . . ?
C32 C33 C34 C35 172.88(13) . . . . ?
C31 C30 C29 C28 -172.34(13) . . . . ?
C28 C27 C26 C25 177.50(13) . . . . ?
C27 C14 C13 C12 148.87(12) . . . . ?
C27 C14 C13 C30 -23.84(16) . . . . ?
C27 C14 C15 C16 147.08(11) . . . . ?
C27 C14 C15 C24 -23.49(16) . . . . ?
C27 C28 C29 C30 -11.2(2) . . . . ?
C23 C24 C15 C16 13.26(17) . . . . ?
C23 C24 C15 C14 -175.56(11) . . . . ?
C23 C24 C25 C26 -166.87(13) . . . . ?
C25 C24 C15 C16 -161.30(11) . . . . ?
C25 C24 C15 C14 9.88(17) . . . . ?
C25 C24 C23 C22 168.87(13) . . . . ?
C29 C30 C31 C32 169.53(13) . . . . ?
C29 C28 C27 C14 -0.9(2) . . . . ?
C29 C28 C27 C26 178.46(13) . . . . ?
